data_7045099
loop_
_publ_author_name
'Basu Baul, Tushar S.'
'Longkumer, Imliwati'
'Duthie, Andrew'
'Singh, Priya'
'Koch, Biplob'
'Guedes da Silva, M F\'atima C'

_publ_section_title
;
 Triphenylstannyl((arylimino)methyl)benzoates with selective potency that
 induce G1 and G2/M cell cycle arrest and trigger apoptosis via ROS in
 human cervical cancer cells.
;
_journal_issue 6
_journal_name_full 'Dalton transactions (Cambridge, England : 2003)'
_journal_page_first 1993
_journal_page_last 2008
_journal_paper_doi 10.1039/c7dt04037g
_journal_volume 47
_journal_year 2018
_chemical_formula_moiety 'C32 H24 F N O2 Sn'
_chemical_formula_sum 'C32 H24 F N O2 Sn'
_chemical_formula_weight 592.21
_space_group_crystal_system orthorhombic
_space_group_IT_number 29
_space_group_name_Hall 'P 2c -2ac'
_space_group_name_H-M_alt 'P c a 21'
_symmetry_space_group_name_Hall 'P 2c -2ac'
_symmetry_space_group_name_H-M 'P c a 21'
_atom_sites_solution_hydrogens geom
_audit_creation_method SHELXL-2014/7
_audit_update_record
;
2017-02-17 deposited with the CCDC.
2017-12-19 downloaded from the CCDC.
;
_cell_angle_alpha 90
_cell_angle_beta 90
_cell_angle_gamma 90
_cell_formula_units_Z 8
_cell_length_a 19.5733(7)
_cell_length_b 14.9548(5)
_cell_length_c 18.3132(6)
_cell_measurement_reflns_used 6663
_cell_measurement_temperature 296(2)
_cell_measurement_theta_max 28.6750
_cell_measurement_theta_min 3.7590
_cell_volume 5360.5(3)
_computing_cell_refinement 'CrysAlisPro 1.171.38.41 (Rigaku OD, 2015)'
_computing_data_collection 'CrysAlisPro 1.171.38.41 (Rigaku OD, 2015)'
_computing_data_reduction 'CrysAlisPro 1.171.38.41 (Rigaku OD, 2015)'
_computing_structure_refinement 'SHELXL-2014/7 (Sheldrick, 2014)'
_diffrn_ambient_temperature 296(2)
_diffrn_detector 'CCD plate'
_diffrn_detector_area_resol_mean 8.0640
_diffrn_detector_type Eos
_diffrn_measured_fraction_theta_full 0.993
_diffrn_measured_fraction_theta_max 0.875
_diffrn_measurement_device 'four-circle diffractometer'
_diffrn_measurement_device_type 'Xcalibur, Eos, Gemini'
_diffrn_measurement_method '\w scans'
_diffrn_radiation_type MoK\a
_diffrn_radiation_wavelength 0.71073
_diffrn_reflns_av_R_equivalents 0.0220
_diffrn_reflns_av_unetI/netI 0.0331
_diffrn_reflns_Laue_measured_fraction_full 0.993
_diffrn_reflns_Laue_measured_fraction_max 0.875
_diffrn_reflns_limit_h_max 24
_diffrn_reflns_limit_h_min -13
_diffrn_reflns_limit_k_max 18
_diffrn_reflns_limit_k_min -20
_diffrn_reflns_limit_l_max 24
_diffrn_reflns_limit_l_min -11
_diffrn_reflns_number 14398
_diffrn_reflns_point_group_measured_fraction_full 0.995
_diffrn_reflns_point_group_measured_fraction_max 0.875
_diffrn_reflns_theta_full 25.242
_diffrn_reflns_theta_max 29.021
_diffrn_reflns_theta_min 3.407
_diffrn_source 'fine-focus sealed X-ray tube'
_diffrn_source_type 'Enhance (Mo) X-ray Source'
_exptl_absorpt_coefficient_mu 0.989
_exptl_absorpt_correction_T_max 1.00000
_exptl_absorpt_correction_T_min 0.88740
_exptl_absorpt_correction_type multi-scan
_exptl_absorpt_process_details
;
CrysAlisPro 1.171.38.41 (Rigaku Oxford Diffraction, 2015)
Empirical absorption correction using spherical harmonics,
 implemented in SCALE3 ABSPACK scaling algorithm.
;
_exptl_crystal_colour white
_exptl_crystal_density_diffrn 1.468
_exptl_crystal_description block
_exptl_crystal_F_000 2384
_exptl_crystal_size_max 0.290
_exptl_crystal_size_mid 0.240
_exptl_crystal_size_min 0.210
_refine_diff_density_max 0.902
_refine_diff_density_min -0.659
_refine_diff_density_rms 0.062
_refine_ls_abs_structure_details
;
 Refined as an inversion twin.
;
_refine_ls_abs_structure_Flack 0.04(2)
_refine_ls_extinction_method none
_refine_ls_goodness_of_fit_ref 1.079
_refine_ls_hydrogen_treatment constr
_refine_ls_matrix_type full
_refine_ls_number_parameters 668
_refine_ls_number_reflns 8091
_refine_ls_number_restraints 1
_refine_ls_restrained_S_all 1.079
_refine_ls_R_factor_all 0.0462
_refine_ls_R_factor_gt 0.0312
_refine_ls_shift/su_max 0.001
_refine_ls_shift/su_mean 0.000
_refine_ls_structure_factor_coef Fsqd
_refine_ls_weighting_details 'w=1/[\s^2^(Fo^2^)+(0.0269P)^2^+2.5108P] where P=(Fo^2^+2Fc^2^)/3'
_refine_ls_weighting_scheme calc
_refine_ls_wR_factor_gt 0.0646
_refine_ls_wR_factor_ref 0.0732
_reflns_Friedel_coverage 0.941
_reflns_Friedel_fraction_full 0.996
_reflns_Friedel_fraction_max 0.875
_reflns_number_gt 6716
_reflns_number_total 8091
_reflns_threshold_expression 'I > 2\s(I)'
_cod_data_source_file c7dt04037g2.cif
_cod_data_source_block Compound7
_cod_depositor_comments 'Adding full bibliography for 7045092--7045100.cif.'
_cod_database_code 7045099
_shelx_shelxl_version_number 2014/7
_shelx_space_group_comment
;
The symmetry employed for this shelxl refinement is uniquely defined
by the following loop, which should always be used as a source of
symmetry information in preference to the above space-group names.
They are only intended as comments.
;
_shelx_estimated_absorpt_t_min 0.762
_shelx_estimated_absorpt_t_max 0.819

loop_
_space_group_symop_operation_xyz
'x, y, z'
'-x, -y, z+1/2'
'-x+1/2, y, z+1/2'
'x+1/2, -y, z'

loop_
_atom_site_label
_atom_site_type_symbol
_atom_site_fract_x
_atom_site_fract_y
_atom_site_fract_z
_atom_site_U_iso_or_equiv
_atom_site_adp_type
_atom_site_occupancy
_atom_site_site_symmetry_order
_atom_site_calc_flag
_atom_site_refinement_flags_posn
_atom_site_refinement_flags_adp
C1 C 0.2106(3) 0.6109(4) 0.3688(3) 0.0454(14) Uani 1 1 d . .
C2 C 0.2583(3) 0.6766(4) 0.4034(3) 0.0415(13) Uani 1 1 d . .
C3 C 0.3227(3) 0.6904(4) 0.3726(3) 0.0484(14) Uani 1 1 d . .
H3 H 0.3362 0.6573 0.3321 0.058 Uiso 1 1 calc R U
C4 C 0.3663(3) 0.7531(4) 0.4020(3) 0.0519(15) Uani 1 1 d . .
H4 H 0.4092 0.7617 0.3815 0.062 Uiso 1 1 calc R U
C5 C 0.3467(3) 0.8039(4) 0.4624(3) 0.0483(14) Uani 1 1 d . .
C6 C 0.2830(4) 0.7889(4) 0.4937(4) 0.0591(18) Uani 1 1 d . .
H6 H 0.2697 0.8221 0.5342 0.071 Uiso 1 1 calc R U
C7 C 0.2396(4) 0.7256(4) 0.4653(4) 0.0551(17) Uani 1 1 d . .
H7 H 0.1976 0.7153 0.4874 0.066 Uiso 1 1 calc R U
C8 C 0.3891(4) 0.8773(4) 0.4902(4) 0.0595(17) Uani 1 1 d . .
H8 H 0.3741 0.9083 0.5312 0.071 Uiso 1 1 calc R U
C9 C 0.4813(4) 0.9764(4) 0.4888(4) 0.0592(17) Uani 1 1 d . .
C10 C 0.5233(4) 1.0229(5) 0.4418(5) 0.071(2) Uani 1 1 d . .
H10 H 0.5293 1.0019 0.3944 0.085 Uiso 1 1 calc R U
C11 C 0.5566(4) 1.0993(5) 0.4632(5) 0.076(2) Uani 1 1 d . .
H11 H 0.5834 1.1306 0.4299 0.092 Uiso 1 1 calc R U
C12 C 0.5505(4) 1.1285(5) 0.5312(4) 0.0662(19) Uani 1 1 d . .
C13 C 0.5125(4) 1.0848(6) 0.5805(4) 0.085(2) Uani 1 1 d . .
H13 H 0.5099 1.1051 0.6284 0.102 Uiso 1 1 calc R U
C14 C 0.4765(4) 1.0074(6) 0.5588(4) 0.081(2) Uani 1 1 d . .
H14 H 0.4493 0.9773 0.5924 0.097 Uiso 1 1 calc R U
C16 C 0.1097(3) 0.3983(3) 0.3750(3) 0.0448(14) Uani 1 1 d . .
C17 C 0.1719(4) 0.3572(4) 0.3620(4) 0.0565(17) Uani 1 1 d . .
H17 H 0.2043 0.3850 0.3326 0.068 Uiso 1 1 calc R U
C18 C 0.1860(4) 0.2742(4) 0.3928(4) 0.070(2) Uani 1 1 d . .
H18 H 0.2278 0.2467 0.3838 0.085 Uiso 1 1 calc R U
C19 C 0.1385(6) 0.2327(5) 0.4365(5) 0.084(3) Uani 1 1 d . .
H19 H 0.1485 0.1777 0.4576 0.101 Uiso 1 1 calc R U
C20 C 0.0760(5) 0.2727(5) 0.4493(5) 0.074(2) Uani 1 1 d . .
H20 H 0.0436 0.2446 0.4784 0.089 Uiso 1 1 calc R U
C21 C 0.0624(4) 0.3553(4) 0.4181(4) 0.0634(19) Uani 1 1 d . .
H21 H 0.0203 0.3822 0.4264 0.076 Uiso 1 1 calc R U
C22 C -0.0069(3) 0.5767(4) 0.3821(3) 0.0432(13) Uani 1 1 d . .
C23 C -0.0686(3) 0.5308(4) 0.3755(4) 0.0572(16) Uani 1 1 d . .
H23 H -0.0696 0.4763 0.3509 0.069 Uiso 1 1 calc R U
C24 C -0.1279(4) 0.5645(6) 0.4047(5) 0.072(2) Uani 1 1 d . .
H24 H -0.1689 0.5344 0.3976 0.087 Uiso 1 1 calc R U
C25 C -0.1270(4) 0.6414(6) 0.4436(4) 0.077(2) Uani 1 1 d . .
H25 H -0.1672 0.6632 0.4640 0.092 Uiso 1 1 calc R U
C26 C -0.0670(4) 0.6874(6) 0.4532(5) 0.085(3) Uani 1 1 d . .
H26 H -0.0665 0.7407 0.4795 0.102 Uiso 1 1 calc R U
C27 C -0.0068(4) 0.6536(4) 0.4233(5) 0.068(2) Uani 1 1 d . .
H27 H 0.0341 0.6836 0.4314 0.081 Uiso 1 1 calc R U
C28 C 0.0875(3) 0.5536(4) 0.2220(4) 0.0416(14) Uani 1 1 d . .
C29 C 0.1408(3) 0.5264(4) 0.1770(4) 0.0511(15) Uani 1 1 d . .
H29 H 0.1783 0.4971 0.1970 0.061 Uiso 1 1 calc R U
C30 C 0.1383(4) 0.5427(5) 0.1017(4) 0.068(2) Uani 1 1 d . .
H30 H 0.1745 0.5249 0.0722 0.082 Uiso 1 1 calc R U
C31 C 0.0835(5) 0.5845(5) 0.0715(5) 0.074(2) Uani 1 1 d . .
H31 H 0.0821 0.5952 0.0215 0.088 Uiso 1 1 calc R U
C32 C 0.0299(4) 0.6109(4) 0.1153(4) 0.070(2) Uani 1 1 d . .
H32 H -0.0078 0.6392 0.0947 0.084 Uiso 1 1 calc R U
C33 C 0.0320(3) 0.5956(4) 0.1892(4) 0.0547(16) Uani 1 1 d . .
H33 H -0.0046 0.6138 0.2181 0.066 Uiso 1 1 calc R U
C34 C 0.1474(3) 0.1152(3) 0.2677(3) 0.0412(13) Uani 1 1 d . .
C35 C 0.0993(3) 0.1836(3) 0.2383(3) 0.0366(12) Uani 1 1 d . .
C36 C 0.0338(3) 0.1907(3) 0.2656(3) 0.0426(13) Uani 1 1 d . .
H36 H 0.0192 0.1522 0.3023 0.051 Uiso 1 1 calc R U
C37 C -0.0103(3) 0.2551(4) 0.2384(3) 0.0439(14) Uani 1 1 d . .
H37 H -0.0544 0.2595 0.2570 0.053 Uiso 1 1 calc R U
C38 C 0.0106(3) 0.3129(3) 0.1839(3) 0.0404(13) Uani 1 1 d . .
C39 C 0.0765(3) 0.3049(4) 0.1568(4) 0.0454(14) Uani 1 1 d . .
H39 H 0.0909 0.3428 0.1197 0.054 Uiso 1 1 calc R U
C40 C 0.1210(3) 0.2415(4) 0.1841(3) 0.0438(14) Uani 1 1 d . .
H40 H 0.1654 0.2377 0.1662 0.053 Uiso 1 1 calc R U
C42 C -0.0345(3) 0.3837(3) 0.1557(3) 0.0441(14) Uani 1 1 d . .
H42 H -0.0212 0.4146 0.1140 0.053 Uiso 1 1 calc R U
C43 C -0.1303(3) 0.4735(3) 0.1537(3) 0.0434(13) Uani 1 1 d . .
C44 C -0.1614(3) 0.5324(4) 0.2014(4) 0.0551(16) Uani 1 1 d . .
H44 H -0.1572 0.5238 0.2515 0.066 Uiso 1 1 calc R U
C45 C -0.1990(3) 0.6043(4) 0.1753(4) 0.0585(17) Uani 1 1 d . .
H45 H -0.2182 0.6457 0.2072 0.070 Uiso 1 1 calc R U
C46 C -0.2069(3) 0.6125(4) 0.1018(4) 0.0616(18) Uani 1 1 d . .
C47 C -0.1798(4) 0.5530(5) 0.0537(4) 0.068(2) Uani 1 1 d . .
H47 H -0.1879 0.5592 0.0040 0.082 Uiso 1 1 calc R U
C48 C -0.1406(3) 0.4840(5) 0.0790(4) 0.0592(17) Uani 1 1 d . .
H48 H -0.1207 0.4441 0.0463 0.071 Uiso 1 1 calc R U
C49 C 0.3665(3) 0.0846(4) 0.2519(3) 0.0475(14) Uani 1 1 d . .
C50 C 0.3664(4) 0.1536(5) 0.2045(5) 0.076(2) Uani 1 1 d . .
H50 H 0.3248 0.1784 0.1904 0.091 Uiso 1 1 calc R U
C51 C 0.4260(5) 0.1888(7) 0.1760(6) 0.105(4) Uani 1 1 d . .
H51 H 0.4244 0.2346 0.1417 0.126 Uiso 1 1 calc R U
C52 C 0.4873(5) 0.1553(6) 0.1990(6) 0.095(3) Uani 1 1 d . .
H52 H 0.5280 0.1803 0.1824 0.114 Uiso 1 1 calc R U
C53 C 0.4883(4) 0.0867(6) 0.2452(6) 0.093(3) Uani 1 1 d . .
H53 H 0.5299 0.0625 0.2596 0.112 Uiso 1 1 calc R U
C54 C 0.4284(3) 0.0508(5) 0.2722(5) 0.074(2) Uani 1 1 d . .
H54 H 0.4303 0.0030 0.3046 0.089 Uiso 1 1 calc R U
C55 C 0.2716(3) 0.0467(4) 0.4115(4) 0.0426(14) Uani 1 1 d . .
C56 C 0.3211(4) 0.0992(4) 0.4449(4) 0.0574(16) Uani 1 1 d . .
H56 H 0.3550 0.1260 0.4168 0.069 Uiso 1 1 calc R U
C57 C 0.3203(4) 0.1118(5) 0.5189(4) 0.072(2) Uani 1 1 d . .
H57 H 0.3530 0.1480 0.5409 0.087 Uiso 1 1 calc R U
C58 C 0.2720(4) 0.0716(6) 0.5600(4) 0.074(3) Uani 1 1 d . .
H58 H 0.2723 0.0790 0.6105 0.089 Uiso 1 1 calc R U
C59 C 0.2223(5) 0.0197(5) 0.5276(4) 0.077(2) Uani 1 1 d . .
H59 H 0.1887 -0.0070 0.5562 0.093 Uiso 1 1 calc R U
C60 C 0.2222(4) 0.0074(5) 0.4544(4) 0.0650(18) Uani 1 1 d . .
H60 H 0.1885 -0.0278 0.4330 0.078 Uiso 1 1 calc R U
C61 C 0.2535(3) -0.0967(4) 0.2508(4) 0.0478(15) Uani 1 1 d . .
C62 C 0.3040(4) -0.1373(4) 0.2100(4) 0.0556(17) Uani 1 1 d . .
H62 H 0.3445 -0.1069 0.2008 0.067 Uiso 1 1 calc R U
C63 C 0.2949(5) -0.2222(5) 0.1826(4) 0.071(2) Uani 1 1 d . .
H63 H 0.3297 -0.2498 0.1563 0.085 Uiso 1 1 calc R U
C64 C 0.2344(5) -0.2655(5) 0.1943(5) 0.079(2) Uani 1 1 d . .
H64 H 0.2279 -0.3222 0.1745 0.094 Uiso 1 1 calc R U
C65 C 0.1834(4) -0.2276(5) 0.2343(5) 0.079(2) Uani 1 1 d . .
H65 H 0.1428 -0.2582 0.2426 0.095 Uiso 1 1 calc R U
C66 C 0.1930(4) -0.1426(4) 0.2625(4) 0.0633(18) Uani 1 1 d . .
H66 H 0.1584 -0.1160 0.2897 0.076 Uiso 1 1 calc R U
O1 O 0.1468(2) 0.6180(3) 0.3901(3) 0.0539(11) Uani 1 1 d . .
O2 O 0.2287(2) 0.5548(3) 0.3251(3) 0.0571(12) Uani 1 1 d . .
O3 O 0.21203(19) 0.1246(3) 0.2486(2) 0.0456(10) Uani 1 1 d . .
O4 O 0.1297(2) 0.0538(2) 0.3068(3) 0.0532(11) Uani 1 1 d . .
F1 F 0.5825(3) 1.2041(3) 0.5508(3) 0.1019(17) Uani 1 1 d . .
F2 F -0.2448(3) 0.6822(3) 0.0761(3) 0.0952(15) Uani 1 1 d . .
Sn1 Sn 0.08582(2) 0.52793(2) 0.33515(2) 0.04100(10) Uani 1 1 d . .
Sn2 Sn 0.27418(2) 0.03107(2) 0.29596(2) 0.03970(9) Uani 1 1 d . .
N1 N 0.4451(3) 0.9007(4) 0.4612(3) 0.0620(15) Uani 1 1 d . .
N2 N -0.0899(3) 0.4040(3) 0.1856(3) 0.0507(12) Uani 1 1 d . .

loop_
_atom_site_aniso_label
_atom_site_aniso_U_11
_atom_site_aniso_U_22
_atom_site_aniso_U_33
_atom_site_aniso_U_23
_atom_site_aniso_U_13
_atom_site_aniso_U_12
C1 0.042(4) 0.045(3) 0.050(3) 0.003(3) -0.003(3) 0.003(3)
C2 0.038(3) 0.041(3) 0.046(3) -0.002(3) -0.003(3) 0.003(3)
C3 0.044(4) 0.053(3) 0.048(3) -0.010(3) 0.002(3) 0.002(3)
C4 0.039(3) 0.060(3) 0.057(4) -0.011(3) 0.008(3) -0.002(3)
C5 0.045(4) 0.049(3) 0.051(3) -0.006(3) -0.003(3) -0.001(3)
C6 0.063(5) 0.062(4) 0.052(4) -0.021(3) 0.011(3) -0.008(3)
C7 0.044(4) 0.065(4) 0.056(4) -0.010(3) 0.012(3) -0.006(3)
C8 0.056(4) 0.062(4) 0.061(4) -0.021(3) -0.002(4) -0.002(3)
C9 0.049(4) 0.063(4) 0.066(4) -0.011(4) -0.008(4) 0.000(3)
C10 0.055(5) 0.085(5) 0.072(5) -0.018(4) 0.008(4) -0.008(4)
C11 0.065(5) 0.074(4) 0.091(6) -0.001(5) 0.002(5) -0.011(4)
C12 0.057(5) 0.064(4) 0.077(5) -0.020(4) -0.003(4) -0.014(4)
C13 0.093(6) 0.099(6) 0.062(5) -0.028(4) -0.009(5) -0.024(5)
C14 0.084(7) 0.098(5) 0.059(5) -0.008(4) -0.006(4) -0.026(5)
C16 0.046(4) 0.041(3) 0.047(3) -0.008(3) -0.005(3) 0.000(3)
C17 0.065(4) 0.047(3) 0.057(4) -0.012(3) -0.005(3) 0.004(3)
C18 0.083(6) 0.049(4) 0.079(5) -0.016(4) -0.022(5) 0.027(4)
C19 0.143(9) 0.042(4) 0.067(5) -0.006(4) -0.032(6) 0.019(5)
C20 0.099(7) 0.052(4) 0.070(5) 0.012(4) -0.002(5) -0.006(4)
C21 0.066(5) 0.056(4) 0.068(5) 0.004(4) 0.003(4) 0.000(3)
C22 0.039(3) 0.048(3) 0.043(3) 0.005(3) 0.002(3) 0.006(3)
C23 0.041(4) 0.067(4) 0.064(4) -0.010(3) -0.004(3) 0.005(3)
C24 0.037(4) 0.097(5) 0.083(5) 0.005(5) 0.000(4) -0.004(4)
C25 0.042(4) 0.114(6) 0.073(5) -0.005(5) 0.010(4) 0.018(4)
C26 0.068(6) 0.090(5) 0.096(7) -0.031(5) 0.011(5) 0.021(4)
C27 0.046(4) 0.062(4) 0.095(6) -0.015(4) 0.001(4) -0.003(3)
C28 0.033(3) 0.041(3) 0.051(4) -0.008(3) -0.001(3) -0.004(2)
C29 0.039(4) 0.059(3) 0.055(4) -0.004(3) -0.004(3) -0.001(3)
C30 0.062(5) 0.081(5) 0.061(4) -0.009(4) 0.014(4) 0.006(4)
C31 0.099(7) 0.068(5) 0.054(4) 0.008(4) 0.002(4) 0.003(4)
C32 0.071(5) 0.070(4) 0.069(5) 0.003(4) -0.013(4) 0.018(4)
C33 0.054(4) 0.059(4) 0.051(4) -0.004(3) -0.004(3) 0.010(3)
C34 0.040(3) 0.042(3) 0.042(3) -0.004(3) -0.006(3) 0.002(2)
C35 0.038(3) 0.037(3) 0.036(3) 0.000(2) -0.003(3) 0.001(2)
C36 0.041(3) 0.045(3) 0.042(3) 0.008(2) 0.001(3) 0.002(2)
C37 0.031(3) 0.047(3) 0.054(3) 0.005(3) 0.002(3) 0.006(2)
C38 0.044(3) 0.037(3) 0.040(3) 0.001(2) -0.002(3) 0.003(2)
C39 0.045(4) 0.045(3) 0.046(3) 0.010(3) 0.005(3) -0.004(3)
C40 0.035(3) 0.048(3) 0.049(3) 0.000(3) 0.005(3) -0.001(2)
C42 0.051(4) 0.039(3) 0.043(3) 0.007(2) 0.003(3) 0.002(3)
C43 0.037(3) 0.043(3) 0.050(3) 0.006(3) 0.004(3) 0.006(2)
C44 0.058(4) 0.061(4) 0.046(3) 0.009(3) 0.002(3) 0.010(3)
C45 0.052(4) 0.066(4) 0.058(4) 0.002(3) 0.007(4) 0.017(3)
C46 0.051(4) 0.064(4) 0.070(5) 0.024(4) 0.006(4) 0.013(3)
C47 0.061(5) 0.096(5) 0.049(4) 0.020(4) 0.006(3) 0.021(4)
C48 0.051(4) 0.076(4) 0.050(4) -0.001(3) 0.004(3) 0.019(3)
C49 0.040(3) 0.047(3) 0.056(4) -0.010(3) -0.004(3) -0.002(3)
C50 0.046(4) 0.066(4) 0.116(7) 0.019(5) -0.006(5) -0.008(4)
C51 0.068(6) 0.104(6) 0.143(10) 0.051(7) -0.001(6) -0.024(5)
C52 0.055(5) 0.094(6) 0.135(9) 0.006(6) 0.022(6) -0.023(5)
C53 0.035(4) 0.106(6) 0.138(8) 0.019(6) 0.005(5) 0.013(4)
C54 0.038(4) 0.082(5) 0.102(7) 0.019(4) -0.009(4) 0.006(3)
C55 0.034(3) 0.046(3) 0.049(4) 0.002(3) -0.005(3) 0.008(2)
C56 0.056(4) 0.060(4) 0.057(4) -0.008(3) -0.002(3) -0.004(3)
C57 0.081(6) 0.083(5) 0.054(4) -0.022(4) -0.009(4) -0.003(4)
C58 0.093(7) 0.092(5) 0.037(4) -0.004(4) -0.009(4) 0.013(5)
C59 0.091(7) 0.096(6) 0.044(4) 0.012(4) 0.014(4) -0.011(5)
C60 0.067(5) 0.074(4) 0.054(4) 0.003(4) -0.006(4) -0.013(4)
C61 0.048(4) 0.039(3) 0.057(4) -0.001(3) -0.004(3) 0.004(3)
C62 0.053(4) 0.052(3) 0.062(4) -0.006(3) -0.002(4) 0.001(3)
C63 0.090(6) 0.059(4) 0.063(5) -0.008(4) -0.004(5) 0.015(4)
C64 0.100(7) 0.047(4) 0.090(6) -0.003(4) -0.020(6) -0.009(4)
C65 0.079(6) 0.060(4) 0.099(6) 0.004(4) -0.025(5) -0.016(4)
C66 0.051(4) 0.050(3) 0.088(5) 0.003(4) -0.001(4) -0.002(3)
O1 0.035(3) 0.060(2) 0.067(3) -0.013(2) -0.003(2) -0.0010(19)
O2 0.050(3) 0.056(2) 0.066(3) -0.015(2) -0.002(3) -0.0038(18)
O3 0.035(2) 0.057(2) 0.044(2) -0.0001(19) 0.0009(19) 0.0103(18)
O4 0.047(2) 0.0495(19) 0.063(3) 0.014(2) -0.004(2) 0.0039(17)
F1 0.092(4) 0.095(3) 0.119(4) -0.033(3) -0.002(3) -0.037(3)
F2 0.089(3) 0.104(3) 0.092(3) 0.036(3) 0.012(3) 0.054(3)
Sn1 0.0373(2) 0.04044(17) 0.0453(2) -0.0002(2) -0.00094(19) 0.00293(15)
Sn2 0.03496(19) 0.04086(17) 0.04327(19) -0.0019(2) -0.00363(18) 0.00121(15)
N1 0.049(3) 0.065(3) 0.072(4) -0.022(3) -0.004(3) -0.004(3)
N2 0.052(3) 0.048(3) 0.052(3) 0.009(2) -0.001(3) 0.010(2)

loop_
_atom_type_symbol
_atom_type_description
_atom_type_scat_dispersion_real
_atom_type_scat_dispersion_imag
_atom_type_scat_source
C C 0.0033 0.0016 'International Tables Vol C Tables 4.2.6.8 and 6.1.1.4'
H H 0.0000 0.0000 'International Tables Vol C Tables 4.2.6.8 and 6.1.1.4'
O O 0.0106 0.0060 'International Tables Vol C Tables 4.2.6.8 and 6.1.1.4'
F F 0.0171 0.0103 'International Tables Vol C Tables 4.2.6.8 and 6.1.1.4'
Sn Sn -0.6537 1.4246 'International Tables Vol C Tables 4.2.6.8 and 6.1.1.4'
N N 0.0061 0.0033 'International Tables Vol C Tables 4.2.6.8 and 6.1.1.4'

loop_
_geom_angle_atom_site_label_1
_geom_angle_atom_site_label_2
_geom_angle_atom_site_label_3
_geom_angle
O2 C1 O1 122.0(5)
O2 C1 C2 123.5(5)
O1 C1 C2 114.5(5)
C3 C2 C7 119.1(6)
C3 C2 C1 119.3(5)
C7 C2 C1 121.6(6)
C4 C3 C2 120.1(6)
C4 C3 H3 120.0
C2 C3 H3 120.0
C3 C4 C5 120.7(6)
C3 C4 H4 119.7
C5 C4 H4 119.7
C6 C5 C4 119.1(6)
C6 C5 C8 119.0(6)
C4 C5 C8 121.7(6)
C7 C6 C5 120.7(6)
C7 C6 H6 119.7
C5 C6 H6 119.7
C6 C7 C2 120.3(6)
C6 C7 H7 119.8
C2 C7 H7 119.8
N1 C8 C5 123.4(6)
N1 C8 H8 118.3
C5 C8 H8 118.3
C14 C9 C10 117.1(7)
C14 C9 N1 124.5(7)
C10 C9 N1 118.4(7)
C11 C10 C9 121.6(8)
C11 C10 H10 119.2
C9 C10 H10 119.2
C12 C11 C10 120.0(8)
C12 C11 H11 120.0
C10 C11 H11 120.0
C11 C12 C13 121.5(7)
C11 C12 F1 119.2(8)
C13 C12 F1 119.3(7)
C12 C13 C14 119.1(7)
C12 C13 H13 120.4
C14 C13 H13 120.4
C9 C14 C13 120.5(8)
C9 C14 H14 119.7
C13 C14 H14 119.7
C21 C16 C17 118.9(6)
C21 C16 Sn1 118.4(5)
C17 C16 Sn1 122.7(5)
C16 C17 C18 120.0(7)
C16 C17 H17 120.0
C18 C17 H17 120.0
C19 C18 C17 120.4(7)
C19 C18 H18 119.8
C17 C18 H18 119.8
C18 C19 C20 120.1(7)
C18 C19 H19 120.0
C20 C19 H19 120.0
C19 C20 C21 119.1(8)
C19 C20 H20 120.4
C21 C20 H20 120.4
C16 C21 C20 121.5(7)
C16 C21 H21 119.3
C20 C21 H21 119.3
C27 C22 C23 117.4(6)
C27 C22 Sn1 120.4(5)
C23 C22 Sn1 122.1(4)
C24 C23 C22 121.1(6)
C24 C23 H23 119.5
C22 C23 H23 119.5
C25 C24 C23 120.5(7)
C25 C24 H24 119.8
C23 C24 H24 119.8
C24 C25 C26 120.3(7)
C24 C25 H25 119.8
C26 C25 H25 119.8
C25 C26 C27 119.4(7)
C25 C26 H26 120.3
C27 C26 H26 120.3
C22 C27 C26 121.2(7)
C22 C27 H27 119.4
C26 C27 H27 119.4
C29 C28 C33 117.6(6)
C29 C28 Sn1 122.7(5)
C33 C28 Sn1 119.6(5)
C28 C29 C30 120.4(7)
C28 C29 H29 119.8
C30 C29 H29 119.8
C31 C30 C29 120.5(8)
C31 C30 H30 119.7
C29 C30 H30 119.7
C30 C31 C32 119.7(8)
C30 C31 H31 120.1
C32 C31 H31 120.1
C33 C32 C31 120.2(7)
C33 C32 H32 119.9
C31 C32 H32 119.9
C32 C33 C28 121.5(7)
C32 C33 H33 119.2
C28 C33 H33 119.2
O4 C34 O3 120.7(5)
O4 C34 C35 123.5(5)
O3 C34 C35 115.9(5)
C36 C35 C40 119.8(5)
C36 C35 C34 120.5(5)
C40 C35 C34 119.6(5)
C35 C36 C37 120.1(5)
C35 C36 H36 120.0
C37 C36 H36 120.0
C38 C37 C36 120.7(5)
C38 C37 H37 119.6
C36 C37 H37 119.6
C37 C38 C39 118.6(5)
C37 C38 C42 121.8(5)
C39 C38 C42 119.6(5)
C40 C39 C38 121.1(5)
C40 C39 H39 119.4
C38 C39 H39 119.4
C39 C40 C35 119.7(5)
C39 C40 H40 120.2
C35 C40 H40 120.2
N2 C42 C38 122.7(5)
N2 C42 H42 118.6
C38 C42 H42 118.6
C44 C43 C48 119.0(6)
C44 C43 N2 116.7(6)
C48 C43 N2 124.3(5)
C43 C44 C45 120.7(6)
C43 C44 H44 119.7
C45 C44 H44 119.7
C46 C45 C44 118.0(6)
C46 C45 H45 121.0
C44 C45 H45 121.0
C47 C46 C45 122.5(6)
C47 C46 F2 119.3(7)
C45 C46 F2 118.1(6)
C46 C47 C48 119.6(7)
C46 C47 H47 120.2
C48 C47 H47 120.2
C47 C48 C43 120.0(6)
C47 C48 H48 120.0
C43 C48 H48 120.0
C50 C49 C54 117.3(7)
C50 C49 Sn2 122.0(5)
C54 C49 Sn2 120.6(5)
C49 C50 C51 122.2(8)
C49 C50 H50 118.9
C51 C50 H50 118.9
C52 C51 C50 119.1(9)
C52 C51 H51 120.4
C50 C51 H51 120.4
C53 C52 C51 119.4(8)
C53 C52 H52 120.3
C51 C52 H52 120.3
C52 C53 C54 121.0(8)
C52 C53 H53 119.5
C54 C53 H53 119.5
C49 C54 C53 120.9(8)
C49 C54 H54 119.6
C53 C54 H54 119.6
C60 C55 C56 118.6(6)
C60 C55 Sn2 122.5(5)
C56 C55 Sn2 118.9(5)
C57 C56 C55 120.4(7)
C57 C56 H56 119.8
C55 C56 H56 119.8
C58 C57 C56 120.0(8)
C58 C57 H57 120.0
C56 C57 H57 120.0
C57 C58 C59 120.3(7)
C57 C58 H58 119.8
C59 C58 H58 119.8
C60 C59 C58 120.2(7)
C60 C59 H59 119.9
C58 C59 H59 119.9
C59 C60 C55 120.4(7)
C59 C60 H60 119.8
C55 C60 H60 119.8
C62 C61 C66 118.5(6)
C62 C61 Sn2 118.1(5)
C66 C61 Sn2 123.3(5)
C63 C62 C61 120.7(7)
C63 C62 H62 119.6
C61 C62 H62 119.6
C64 C63 C62 119.5(8)
C64 C63 H63 120.3
C62 C63 H63 120.3
C65 C64 C63 121.4(7)
C65 C64 H64 119.3
C63 C64 H64 119.3
C64 C65 C66 119.0(8)
C64 C65 H65 120.5
C66 C65 H65 120.5
C65 C66 C61 120.8(7)
C65 C66 H66 119.6
C61 C66 H66 119.6
C1 O1 Sn1 110.6(4)
C34 O3 Sn2 112.6(3)
O1 Sn1 C28 110.6(2)
O1 Sn1 C16 107.5(2)
C28 Sn1 C16 120.1(2)
O1 Sn1 C22 94.1(2)
C28 Sn1 C22 110.3(2)
C16 Sn1 C22 111.1(2)
O3 Sn2 C61 109.7(2)
O3 Sn2 C55 109.36(18)
C61 Sn2 C55 118.8(2)
O3 Sn2 C49 95.0(2)
C61 Sn2 C49 110.6(2)
C55 Sn2 C49 110.8(2)
C8 N1 C9 120.0(6)
C42 N2 C43 118.4(5)

loop_
_geom_bond_atom_site_label_1
_geom_bond_atom_site_label_2
_geom_bond_distance
C1 O2 1.211(7)
C1 O1 1.312(7)
C1 C2 1.497(8)
C2 C3 1.396(8)
C2 C7 1.399(8)
C3 C4 1.378(8)
C3 H3 0.9300
C4 C5 1.395(8)
C4 H4 0.9300
C5 C6 1.389(9)
C5 C8 1.468(8)
C6 C7 1.374(9)
C6 H6 0.9300
C7 H7 0.9300
C8 N1 1.266(8)
C8 H8 0.9300
C9 C14 1.366(10)
C9 C10 1.380(10)
C9 N1 1.427(8)
C10 C11 1.372(10)
C10 H10 0.9300
C11 C12 1.326(10)
C11 H11 0.9300
C12 C13 1.340(10)
C12 F1 1.343(7)
C13 C14 1.413(10)
C13 H13 0.9300
C14 H14 0.9300
C16 C21 1.376(9)
C16 C17 1.385(8)
C16 Sn1 2.124(5)
C17 C18 1.390(9)
C17 H17 0.9300
C18 C19 1.375(11)
C18 H18 0.9300
C19 C20 1.382(11)
C19 H19 0.9300
C20 C21 1.386(9)
C20 H20 0.9300
C21 H21 0.9300
C22 C27 1.375(9)
C22 C23 1.396(8)
C22 Sn1 2.137(6)
C23 C24 1.373(9)
C23 H23 0.9300
C24 C25 1.353(11)
C24 H24 0.9300
C25 C26 1.372(10)
C25 H25 0.9300
C26 C27 1.394(10)
C26 H26 0.9300
C27 H27 0.9300
C28 C29 1.390(9)
C28 C33 1.391(8)
C28 Sn1 2.108(7)
C29 C30 1.401(10)
C29 H29 0.9300
C30 C31 1.360(11)
C30 H30 0.9300
C31 C32 1.377(10)
C31 H31 0.9300
C32 C33 1.374(9)
C32 H32 0.9300
C33 H33 0.9300
C34 O4 1.214(6)
C34 O3 1.320(6)
C34 C35 1.492(7)
C35 C36 1.380(7)
C35 C40 1.383(8)
C36 C37 1.386(7)
C36 H36 0.9300
C37 C38 1.382(8)
C37 H37 0.9300
C38 C39 1.387(8)
C38 C42 1.471(7)
C39 C40 1.381(8)
C39 H39 0.9300
C40 H40 0.9300
C42 N2 1.253(7)
C42 H42 0.9300
C43 C44 1.383(8)
C43 C48 1.390(9)
C43 N2 1.430(7)
C44 C45 1.387(8)
C44 H44 0.9300
C45 C46 1.361(10)
C45 H45 0.9300
C46 C47 1.358(10)
C46 F2 1.363(7)
C47 C48 1.368(9)
C47 H47 0.9300
C48 H48 0.9300
C49 C50 1.349(9)
C49 C54 1.365(9)
C49 Sn2 2.134(6)
C50 C51 1.382(11)
C50 H50 0.9300
C51 C52 1.366(12)
C51 H51 0.9300
C52 C53 1.331(12)
C52 H52 0.9300
C53 C54 1.380(10)
C53 H53 0.9300
C54 H54 0.9300
C55 C60 1.378(9)
C55 C56 1.391(8)
C55 Sn2 2.129(7)
C56 C57 1.368(9)
C56 H56 0.9300
C57 C58 1.349(11)
C57 H57 0.9300
C58 C59 1.381(10)
C58 H58 0.9300
C59 C60 1.353(10)
C59 H59 0.9300
C60 H60 0.9300
C61 C62 1.379(9)
C61 C66 1.386(9)
C61 Sn2 2.121(6)
C62 C63 1.377(9)
C62 H62 0.9300
C63 C64 1.367(11)
C63 H63 0.9300
C64 C65 1.362(11)
C64 H64 0.9300
C65 C66 1.384(9)
C65 H65 0.9300
C66 H66 0.9300
O1 Sn1 2.062(4)
O3 Sn2 2.047(4)

loop_
_geom_torsion_atom_site_label_1
_geom_torsion_atom_site_label_2
_geom_torsion_atom_site_label_3
_geom_torsion_atom_site_label_4
_geom_torsion
O2 C1 C2 C3 16.4(9)
O1 C1 C2 C3 -164.3(6)
O2 C1 C2 C7 -164.6(6)
O1 C1 C2 C7 14.7(8)
C7 C2 C3 C4 -1.5(9)
C1 C2 C3 C4 177.5(5)
C2 C3 C4 C5 -0.5(9)
C3 C4 C5 C6 1.6(9)
C3 C4 C5 C8 -173.6(6)
C4 C5 C6 C7 -0.6(10)
C8 C5 C6 C7 174.8(6)
C5 C6 C7 C2 -1.5(10)
C3 C2 C7 C6 2.5(10)
C1 C2 C7 C6 -176.5(6)
C6 C5 C8 N1 -173.9(7)
C4 C5 C8 N1 1.3(10)
C14 C9 C10 C11 -2.9(11)
N1 C9 C10 C11 176.2(7)
C9 C10 C11 C12 2.3(12)
C10 C11 C12 C13 0.3(13)
C10 C11 C12 F1 -179.0(7)
C11 C12 C13 C14 -2.0(14)
F1 C12 C13 C14 177.3(8)
C10 C9 C14 C13 1.2(12)
N1 C9 C14 C13 -177.9(7)
C12 C13 C14 C9 1.2(14)
C21 C16 C17 C18 -0.7(9)
Sn1 C16 C17 C18 176.5(5)
C16 C17 C18 C19 -0.2(10)
C17 C18 C19 C20 0.9(12)
C18 C19 C20 C21 -0.7(12)
C17 C16 C21 C20 0.9(10)
Sn1 C16 C21 C20 -176.4(6)
C19 C20 C21 C16 -0.3(12)
C27 C22 C23 C24 4.6(10)
Sn1 C22 C23 C24 -178.4(5)
C22 C23 C24 C25 -3.2(12)
C23 C24 C25 C26 1.3(13)
C24 C25 C26 C27 -0.9(13)
C23 C22 C27 C26 -4.2(11)
Sn1 C22 C27 C26 178.7(6)
C25 C26 C27 C22 2.4(13)
C33 C28 C29 C30 1.2(9)
Sn1 C28 C29 C30 178.0(5)
C28 C29 C30 C31 -0.8(11)
C29 C30 C31 C32 0.0(12)
C30 C31 C32 C33 0.4(11)
C31 C32 C33 C28 0.1(11)
C29 C28 C33 C32 -0.8(9)
Sn1 C28 C33 C32 -177.8(5)
O4 C34 C35 C36 12.7(8)
O3 C34 C35 C36 -167.4(5)
O4 C34 C35 C40 -168.5(5)
O3 C34 C35 C40 11.4(7)
C40 C35 C36 C37 0.5(8)
C34 C35 C36 C37 179.3(5)
C35 C36 C37 C38 -0.1(9)
C36 C37 C38 C39 0.3(8)
C36 C37 C38 C42 -178.1(5)
C37 C38 C39 C40 -1.0(9)
C42 C38 C39 C40 177.4(5)
C38 C39 C40 C35 1.4(9)
C36 C35 C40 C39 -1.2(8)
C34 C35 C40 C39 180.0(5)
C37 C38 C42 N2 10.2(9)
C39 C38 C42 N2 -168.1(6)
C48 C43 C44 C45 -4.0(10)
N2 C43 C44 C45 177.1(6)
C43 C44 C45 C46 3.1(10)
C44 C45 C46 C47 0.4(12)
C44 C45 C46 F2 178.8(6)
C45 C46 C47 C48 -2.9(12)
F2 C46 C47 C48 178.7(7)
C46 C47 C48 C43 2.0(11)
C44 C43 C48 C47 1.4(10)
N2 C43 C48 C47 -179.7(6)
C54 C49 C50 C51 1.0(13)
Sn2 C49 C50 C51 179.7(8)
C49 C50 C51 C52 -2.9(16)
C50 C51 C52 C53 3.4(16)
C51 C52 C53 C54 -2.2(16)
C50 C49 C54 C53 0.3(12)
Sn2 C49 C54 C53 -178.4(7)
C52 C53 C54 C49 0.3(15)
C60 C55 C56 C57 -0.4(10)
Sn2 C55 C56 C57 179.0(5)
C55 C56 C57 C58 1.3(11)
C56 C57 C58 C59 -1.7(12)
C57 C58 C59 C60 1.1(12)
C58 C59 C60 C55 -0.1(12)
C56 C55 C60 C59 -0.2(10)
Sn2 C55 C60 C59 -179.5(6)
C66 C61 C62 C63 -1.3(10)
Sn2 C61 C62 C63 176.5(5)
C61 C62 C63 C64 2.0(11)
C62 C63 C64 C65 -1.9(13)
C63 C64 C65 C66 1.1(13)
C64 C65 C66 C61 -0.4(12)
C62 C61 C66 C65 0.5(11)
Sn2 C61 C66 C65 -177.2(6)
O2 C1 O1 Sn1 -3.3(7)
C2 C1 O1 Sn1 177.4(4)
O4 C34 O3 Sn2 -3.0(7)
C35 C34 O3 Sn2 177.2(3)
C5 C8 N1 C9 176.0(6)
C14 C9 N1 C8 26.0(11)
C10 C9 N1 C8 -153.0(7)
C38 C42 N2 C43 -179.7(5)
C44 C43 N2 C42 -139.6(6)
C48 C43 N2 C42 41.4(9)
